data_4127157
loop_
_publ_author_name
'Paul, Mithun'
'Chakraborty, Shaunak'
'Desiraju, Gautam R.'

_publ_section_title
;
 Six-component Molecular Solids, ABC[D1-(x+y)ExFy]2.
;
_journal_name_full 'Journal of the American Chemical Society'
_journal_paper_doi 10.1021/jacs.7b12501
_journal_year 2018
_chemical_formula_moiety 'C12 H12 N2, C10 H8 N2, 2(C6.45 H6.35 Br0.55 O2), C8 H12 N2'
_chemical_formula_sum 'C42.9 H44.71 Br1.1 N6 O4'
_chemical_formula_weight 796.08
_space_group_crystal_system triclinic
_space_group_IT_number 2
_space_group_name_Hall '-P 1'
_space_group_name_H-M_alt 'P -1'
_symmetry_space_group_name_Hall '-P 1'
_symmetry_space_group_name_H-M 'P -1'
_atom_sites_solution_hydrogens geom
_audit_creation_method SHELXL-2014/7
_cell_angle_alpha 96.905(12)
_cell_angle_beta 95.339(12)
_cell_angle_gamma 91.548(9)
_cell_formula_units_Z 1
_cell_length_a 7.634(6)
_cell_length_b 8.818(7)
_cell_length_c 14.583(11)
_cell_measurement_reflns_used 2942
_cell_measurement_temperature 293(2)
_cell_measurement_theta_max 33.4
_cell_measurement_theta_min 2.6
_cell_volume 969.6(13)
_computing_structure_refinement 'SHELXL-2014/7 (Sheldrick, 2014)'
_diffrn_ambient_temperature 293(2)
_diffrn_measured_fraction_theta_full 0.997
_diffrn_measured_fraction_theta_max 0.997
_diffrn_measurement_device_type CCD
_diffrn_radiation_type MoK\a
_diffrn_radiation_wavelength 0.71073
_diffrn_reflns_av_R_equivalents 0.0728
_diffrn_reflns_av_unetI/netI 0.0645
_diffrn_reflns_Laue_measured_fraction_full 0.997
_diffrn_reflns_Laue_measured_fraction_max 0.997
_diffrn_reflns_limit_h_max 9
_diffrn_reflns_limit_h_min -9
_diffrn_reflns_limit_k_max 11
_diffrn_reflns_limit_k_min -11
_diffrn_reflns_limit_l_max 18
_diffrn_reflns_limit_l_min -18
_diffrn_reflns_number 10383
_diffrn_reflns_point_group_measured_fraction_full 0.997
_diffrn_reflns_point_group_measured_fraction_max 0.997
_diffrn_reflns_theta_full 25.242
_diffrn_reflns_theta_max 27.499
_diffrn_reflns_theta_min 1.413
_exptl_absorpt_coefficient_mu 1.211
_exptl_crystal_density_diffrn 1.363
_exptl_crystal_description block'
_exptl_crystal_F_000 414.5
_exptl_crystal_size_max 0.37
_exptl_crystal_size_mid 0.26
_exptl_crystal_size_min 0.17
_refine_diff_density_max 0.372
_refine_diff_density_min -0.449
_refine_diff_density_rms 0.069
_refine_ls_extinction_method none
_refine_ls_goodness_of_fit_ref 1.035
_refine_ls_hydrogen_treatment constr
_refine_ls_matrix_type full
_refine_ls_number_parameters 249
_refine_ls_number_reflns 4441
_refine_ls_number_restraints 0
_refine_ls_restrained_S_all 1.035
_refine_ls_R_factor_all 0.0795
_refine_ls_R_factor_gt 0.0668
_refine_ls_shift/su_max 0.000
_refine_ls_shift/su_mean 0.000
_refine_ls_structure_factor_coef Fsqd
_refine_ls_weighting_details 'w=1/[\s^2^(Fo^2^)+(0.1183P)^2^+0.9046P] where P=(Fo^2^+2Fc^2^)/3'
_refine_ls_weighting_scheme calc
_refine_ls_wR_factor_gt 0.2140
_refine_ls_wR_factor_ref 0.2250
_reflns_Friedel_coverage 0.000
_reflns_number_gt 3691
_reflns_number_total 4441
_reflns_threshold_expression 'I > 2\s(I)'
_cod_data_source_file ja7b12501_si_003.cif
_cod_data_source_block QN7
_cod_original_formula_sum 'C42.90 H44.71 Br1.10 N6 O4'
_cod_database_code 4127157
_shelx_shelxl_version_number 2014/7
_shelx_space_group_comment
;
The symmetry employed for this shelxl refinement is uniquely defined
by the following loop, which should always be used as a source of
symmetry information in preference to the above space-group names.
They are only intended as comments.
;

loop_
_space_group_symop_operation_xyz
'x, y, z'
'-x, -y, -z'

loop_
_atom_site_label
_atom_site_type_symbol
_atom_site_fract_x
_atom_site_fract_y
_atom_site_fract_z
_atom_site_U_iso_or_equiv
_atom_site_adp_type
_atom_site_occupancy
_atom_site_site_symmetry_order
_atom_site_calc_flag
_atom_site_refinement_flags_posn
_atom_site_refinement_flags_adp
_atom_site_refinement_flags_occupancy
Br1 Br 0.3374(2) 0.54498(18) 0.35863(9) 0.0481(3) Uani 0.5488 1 d . . P
C100 C 0.355(3) 0.532(3) 0.3430(15) 0.0481(3) Uani 0.4512 1 d . . P
H10A H 0.3683 0.4560 0.3852 0.072 Uiso 0.4512 1 calc R U P
H10B H 0.3151 0.6240 0.3747 0.072 Uiso 0.4512 1 calc R U P
H10C H 0.2714 0.4943 0.2916 0.072 Uiso 0.4512 1 calc R U P
O1 O 0.6667(4) 0.3763(3) 0.3898(2) 0.0544(7) Uani 1 1 d . . .
H1 H 0.7454 0.3149 0.3871 0.082 Uiso 1 1 calc R U .
C7 C 0.5437(5) 0.5661(4) 0.3053(2) 0.0393(7) Uani 1 1 d . . .
O2 O 0.4111(4) 0.7495(4) 0.2193(2) 0.0590(8) Uani 1 1 d . . .
H2 H 0.4215 0.7849 0.1705 0.088 Uiso 1 1 calc R U .
N2 N 0.9532(5) 1.1940(4) 0.4143(3) 0.0552(8) Uani 1 1 d . . .
C8 C 0.5574(5) 0.6731(4) 0.2426(2) 0.0443(8) Uani 1 1 d . . .
C12 C 0.6898(5) 0.4808(4) 0.3297(2) 0.0407(7) Uani 1 1 d . . .
C2 C 1.2881(6) 1.0719(5) 0.4376(3) 0.0512(9) Uani 1 1 d . . .
C9 C 0.7182(5) 0.6991(5) 0.2074(3) 0.0508(9) Uani 1 1 d . . .
H9 H 0.7283 0.7716 0.1667 0.061 Uiso 1 1 calc R U .
C11 C 0.8470(5) 0.5060(5) 0.2938(3) 0.0517(9) Uani 1 1 d . . .
H11 H 0.9436 0.4491 0.3097 0.062 Uiso 1 1 calc R U .
C10 C 0.8626(5) 0.6165(5) 0.2335(3) 0.0535(9) Uani 1 1 d . . .
H10 H 0.9701 0.6347 0.2108 0.064 Uiso 1 1 calc R U .
C3 C 1.1497(6) 0.9898(5) 0.3861(3) 0.0572(10) Uani 1 1 d . . .
H3 H 1.1658 0.8915 0.3579 0.069 Uiso 1 1 calc R U .
C1 C 1.4718(6) 1.0110(6) 0.4511(3) 0.0645(12) Uani 1 1 d . . .
H1A H 1.4752 0.9139 0.4124 0.077 Uiso 1 1 calc R U .
H1B H 1.5549 1.0815 0.4305 0.077 Uiso 1 1 calc R U .
C4 C 0.9860(6) 1.0532(5) 0.3759(3) 0.0586(10) Uani 1 1 d . . .
H4 H 0.8945 0.9952 0.3407 0.070 Uiso 1 1 calc R U .
C6 C 1.2529(6) 1.2166(5) 0.4793(3) 0.0623(11) Uani 1 1 d . . .
H6 H 1.3411 1.2757 0.5164 0.075 Uiso 1 1 calc R U .
C5 C 1.0883(6) 1.2717(5) 0.4654(3) 0.0619(11) Uani 1 1 d . . .
H5 H 1.0690 1.3695 0.4933 0.074 Uiso 1 1 calc R U .
N1 N 0.4720(4) 0.9176(3) 0.0717(2) 0.0449(7) Uani 1 1 d . . .
C21 C 0.5405(5) 1.0613(4) 0.0894(3) 0.0441(8) Uani 1 1 d . . .
C20 C 0.4322(5) 0.8551(4) -0.0165(3) 0.0415(7) Uani 1 1 d . . .
C18 C -0.0380(5) 0.9259(4) -0.0271(3) 0.0480(8) Uani 1 1 d . . .
N3 N -0.0750(5) 0.8141(4) 0.0235(3) 0.0605(9) Uani 1 1 d . . .
C19 C 0.3582(7) 0.6932(4) -0.0318(4) 0.0621(11) Uani 1 1 d . . .
H19A H 0.3349 0.6610 -0.0972 0.093 Uiso 0.5 1 calc R U P
H19B H 0.4417 0.6274 -0.0052 0.093 Uiso 0.5 1 calc R U P
H19C H 0.2507 0.6877 -0.0028 0.093 Uiso 0.5 1 calc R U P
H19D H 0.3500 0.6564 0.0271 0.093 Uiso 0.5 1 calc R U P
H19E H 0.2432 0.6900 -0.0649 0.093 Uiso 0.5 1 calc R U P
H19F H 0.4342 0.6297 -0.0673 0.093 Uiso 0.5 1 calc R U P
C14 C -0.1419(7) 0.6827(5) -0.0224(3) 0.0638(11) Uani 1 1 d . . .
H14 H -0.1689 0.6045 0.0120 0.077 Uiso 1 1 calc R U .
C17 C -0.0685(6) 0.9105(5) -0.1224(3) 0.0582(10) Uani 1 1 d . . .
H17 H -0.0437 0.9915 -0.1551 0.070 Uiso 1 1 calc R U .
C22 C 0.5834(7) 1.1249(6) 0.1894(3) 0.0654(12) Uani 1 1 d . . .
H22A H 0.6311 1.2276 0.1932 0.098 Uiso 0.5 1 calc R U P
H22B H 0.4783 1.1251 0.2208 0.098 Uiso 0.5 1 calc R U P
H22C H 0.6684 1.0628 0.2183 0.098 Uiso 0.5 1 calc R U P
H22D H 0.5541 1.0494 0.2283 0.098 Uiso 0.5 1 calc R U P
H22E H 0.7069 1.1519 0.2007 0.098 Uiso 0.5 1 calc R U P
H22F H 0.5168 1.2142 0.2032 0.098 Uiso 0.5 1 calc R U P
C15 C -0.1737(6) 0.6548(5) -0.1172(4) 0.0645(11) Uani 1 1 d . . .
H15 H -0.2188 0.5602 -0.1461 0.077 Uiso 1 1 calc R U .
C16 C -0.1366(7) 0.7724(5) -0.1684(3) 0.0634(11) Uani 1 1 d . . .
H16 H -0.1572 0.7585 -0.2328 0.076 Uiso 1 1 calc R U .

loop_
_atom_site_aniso_label
_atom_site_aniso_U_11
_atom_site_aniso_U_22
_atom_site_aniso_U_33
_atom_site_aniso_U_23
_atom_site_aniso_U_13
_atom_site_aniso_U_12
Br1 0.0411(5) 0.0581(5) 0.0482(6) 0.0128(5) 0.0120(3) 0.0031(3)
C100 0.0411(5) 0.0581(5) 0.0482(6) 0.0128(5) 0.0120(3) 0.0031(3)
O1 0.0593(17) 0.0557(16) 0.0539(15) 0.0230(13) 0.0096(13) 0.0170(13)
C7 0.0443(17) 0.0380(16) 0.0355(15) 0.0028(13) 0.0036(13) 0.0056(13)
O2 0.0563(16) 0.0692(19) 0.0590(17) 0.0299(14) 0.0118(13) 0.0219(14)
N2 0.0501(18) 0.0567(19) 0.061(2) 0.0196(16) -0.0002(15) 0.0164(15)
C8 0.0499(19) 0.0431(18) 0.0401(17) 0.0056(14) 0.0025(14) 0.0095(15)
C12 0.0487(18) 0.0389(16) 0.0345(15) 0.0037(12) 0.0032(13) 0.0051(14)
C2 0.055(2) 0.051(2) 0.0465(19) 0.0092(16) -0.0056(16) 0.0132(17)
C9 0.054(2) 0.048(2) 0.054(2) 0.0145(16) 0.0127(17) 0.0051(16)
C11 0.0419(19) 0.057(2) 0.058(2) 0.0123(17) 0.0057(16) 0.0162(16)
C10 0.0436(19) 0.057(2) 0.063(2) 0.0119(18) 0.0126(17) 0.0046(17)
C3 0.066(3) 0.050(2) 0.053(2) -0.0018(17) -0.0056(19) 0.0142(19)
C1 0.057(2) 0.083(3) 0.055(2) 0.011(2) 0.0044(19) 0.028(2)
C4 0.054(2) 0.057(2) 0.063(2) 0.0064(19) -0.0095(19) 0.0036(18)
C6 0.061(2) 0.051(2) 0.068(3) -0.0064(19) -0.015(2) 0.0136(19)
C5 0.065(3) 0.048(2) 0.069(3) 0.0015(19) -0.007(2) 0.0177(19)
N1 0.0501(17) 0.0389(15) 0.0473(16) 0.0125(12) 0.0034(13) 0.0034(13)
C21 0.0455(18) 0.0385(17) 0.0478(18) 0.0056(14) -0.0007(15) 0.0072(14)
C20 0.0415(17) 0.0308(15) 0.0522(19) 0.0068(13) 0.0018(14) 0.0041(13)
C18 0.049(2) 0.0464(19) 0.049(2) 0.0014(16) 0.0149(16) 0.0016(16)
N3 0.071(2) 0.0520(19) 0.060(2) 0.0048(16) 0.0217(18) -0.0103(17)
C19 0.068(3) 0.0360(19) 0.081(3) 0.0082(19) 0.001(2) -0.0080(18)
C14 0.071(3) 0.049(2) 0.073(3) 0.003(2) 0.022(2) -0.008(2)
C17 0.068(3) 0.053(2) 0.054(2) 0.0037(18) 0.014(2) 0.002(2)
C22 0.077(3) 0.064(3) 0.051(2) 0.0032(19) -0.008(2) 0.000(2)
C15 0.061(3) 0.055(2) 0.074(3) -0.012(2) 0.014(2) -0.006(2)
C16 0.072(3) 0.061(3) 0.055(2) -0.009(2) 0.013(2) -0.003(2)

loop_
_atom_type_symbol
_atom_type_description
_atom_type_scat_dispersion_real
_atom_type_scat_dispersion_imag
_atom_type_scat_source
C C 0.0033 0.0016 'International Tables Vol C Tables 4.2.6.8 and 6.1.1.4'
H H 0.0000 0.0000 'International Tables Vol C Tables 4.2.6.8 and 6.1.1.4'
N N 0.0061 0.0033 'International Tables Vol C Tables 4.2.6.8 and 6.1.1.4'
O O 0.0106 0.0060 'International Tables Vol C Tables 4.2.6.8 and 6.1.1.4'
Br Br -0.2901 2.4595 'International Tables Vol C Tables 4.2.6.8 and 6.1.1.4'

loop_
_geom_angle_atom_site_label_1
_geom_angle_atom_site_label_2
_geom_angle_atom_site_label_3
_geom_angle
_geom_angle_site_symmetry_1
_geom_angle_site_symmetry_3
C7 C100 H10A 109.5 . .
C7 C100 H10B 109.5 . .
H10A C100 H10B 109.5 . .
C7 C100 H10C 109.5 . .
H10A C100 H10C 109.5 . .
H10B C100 H10C 109.5 . .
C12 O1 H1 109.5 . .
C8 C7 C12 119.8(3) . .
C8 C7 C100 119.8(9) . .
C12 C7 C100 120.2(9) . .
C8 C7 Br1 119.4(3) . .
C12 C7 Br1 120.7(3) . .
C100 C7 Br1 6.6(9) . .
C8 O2 H2 109.5 . .
C5 N2 C4 116.1(4) . .
O2 C8 C9 122.6(3) . .
O2 C8 C7 117.5(3) . .
C9 C8 C7 119.9(3) . .
O1 C12 C11 123.3(3) . .
O1 C12 C7 116.9(3) . .
C11 C12 C7 119.8(3) . .
C3 C2 C6 116.6(4) . .
C3 C2 C1 123.2(4) . .
C6 C2 C1 120.2(4) . .
C10 C9 C8 119.8(4) . .
C10 C9 H9 120.1 . .
C8 C9 H9 120.1 . .
C12 C11 C10 120.5(3) . .
C12 C11 H11 119.8 . .
C10 C11 H11 119.8 . .
C9 C10 C11 120.2(4) . .
C9 C10 H10 119.9 . .
C11 C10 H10 119.9 . .
C2 C3 C4 120.1(4) . .
C2 C3 H3 119.9 . .
C4 C3 H3 119.9 . .
C1 C1 C2 113.6(5) 2_876 .
C1 C1 H1A 108.8 2_876 .
C2 C1 H1A 108.8 . .
C1 C1 H1B 108.8 2_876 .
C2 C1 H1B 108.8 . .
H1A C1 H1B 107.7 . .
N2 C4 C3 123.2(4) . .
N2 C4 H4 118.4 . .
C3 C4 H4 118.4 . .
C5 C6 C2 119.8(4) . .
C5 C6 H6 120.1 . .
C2 C6 H6 120.1 . .
N2 C5 C6 124.1(4) . .
N2 C5 H5 117.9 . .
C6 C5 H5 117.9 . .
C20 N1 C21 119.5(3) . .
N1 C21 C20 120.0(3) . 2_675
N1 C21 C22 117.2(4) . .
C20 C21 C22 122.8(4) 2_675 .
N1 C20 C21 120.4(3) . 2_675
N1 C20 C19 117.0(3) . .
C21 C20 C19 122.6(4) 2_675 .
N3 C18 C17 123.1(4) . .
N3 C18 C18 115.9(4) . 2_575
C17 C18 C18 121.0(4) . 2_575
C14 N3 C18 117.1(4) . .
C20 C19 H19A 109.5 . .
C20 C19 H19B 109.5 . .
H19A C19 H19B 109.5 . .
C20 C19 H19C 109.5 . .
H19A C19 H19C 109.5 . .
H19B C19 H19C 109.5 . .
C20 C19 H19D 109.5 . .
H19A C19 H19D 141.1 . .
H19B C19 H19D 56.3 . .
H19C C19 H19D 56.3 . .
C20 C19 H19E 109.5 . .
H19A C19 H19E 56.3 . .
H19B C19 H19E 141.1 . .
H19C C19 H19E 56.3 . .
H19D C19 H19E 109.5 . .
C20 C19 H19F 109.5 . .
H19A C19 H19F 56.3 . .
H19B C19 H19F 56.3 . .
H19C C19 H19F 141.1 . .
H19D C19 H19F 109.5 . .
H19E C19 H19F 109.5 . .
N3 C14 C15 124.4(4) . .
N3 C14 H14 117.8 . .
C15 C14 H14 117.8 . .
C18 C17 C16 118.6(4) . .
C18 C17 H17 120.7 . .
C16 C17 H17 120.7 . .
C21 C22 H22A 109.5 . .
C21 C22 H22B 109.5 . .
H22A C22 H22B 109.5 . .
C21 C22 H22C 109.5 . .
H22A C22 H22C 109.5 . .
H22B C22 H22C 109.5 . .
C21 C22 H22D 109.5 . .
H22A C22 H22D 141.1 . .
H22B C22 H22D 56.3 . .
H22C C22 H22D 56.3 . .
C21 C22 H22E 109.5 . .
H22A C22 H22E 56.3 . .
H22B C22 H22E 141.1 . .
H22C C22 H22E 56.3 . .
H22D C22 H22E 109.5 . .
C21 C22 H22F 109.5 . .
H22A C22 H22F 56.3 . .
H22B C22 H22F 56.3 . .
H22C C22 H22F 141.1 . .
H22D C22 H22F 109.5 . .
H22E C22 H22F 109.5 . .
C14 C15 C16 117.8(4) . .
C14 C15 H15 121.1 . .
C16 C15 H15 121.1 . .
C17 C16 C15 119.0(4) . .
C17 C16 H16 120.5 . .
C15 C16 H16 120.5 . .

loop_
_geom_bond_atom_site_label_1
_geom_bond_atom_site_label_2
_geom_bond_distance
_geom_bond_site_symmetry_2
Br1 C7 1.834(4) .
C100 C7 1.62(2) .
C100 H10A 0.9600 .
C100 H10B 0.9600 .
C100 H10C 0.9600 .
O1 C12 1.365(4) .
O1 H1 0.8200 .
C7 C8 1.399(5) .
C7 C12 1.404(5) .
O2 C8 1.357(4) .
O2 H2 0.8200 .
N2 C5 1.336(6) .
N2 C4 1.339(6) .
C8 C9 1.397(6) .
C12 C11 1.377(5) .
C2 C3 1.374(6) .
C2 C6 1.390(6) .
C2 C1 1.519(6) .
C9 C10 1.386(6) .
C9 H9 0.9300 .
C11 C10 1.399(6) .
C11 H11 0.9300 .
C10 H10 0.9300 .
C3 C4 1.385(6) .
C3 H3 0.9300 .
C1 C1 1.487(9) 2_876
C1 H1A 0.9700 .
C1 H1B 0.9700 .
C4 H4 0.9300 .
C6 C5 1.366(6) .
C6 H6 0.9300 .
C5 H5 0.9300 .
N1 C20 1.341(5) .
N1 C21 1.344(5) .
C21 C20 1.393(5) 2_675
C21 C22 1.502(6) .
C20 C21 1.393(5) 2_675
C20 C19 1.505(5) .
C18 N3 1.339(5) .
C18 C17 1.378(6) .
C18 C18 1.515(8) 2_575
N3 C14 1.330(6) .
C19 H19A 0.9600 .
C19 H19B 0.9600 .
C19 H19C 0.9600 .
C19 H19D 0.9600 .
C19 H19E 0.9600 .
C19 H19F 0.9600 .
C14 C15 1.371(7) .
C14 H14 0.9300 .
C17 C16 1.381(6) .
C17 H17 0.9300 .
C22 H22A 0.9600 .
C22 H22B 0.9600 .
C22 H22C 0.9600 .
C22 H22D 0.9600 .
C22 H22E 0.9600 .
C22 H22F 0.9600 .
C15 C16 1.387(7) .
C15 H15 0.9300 .
C16 H16 0.9300 .

loop_
_geom_torsion_atom_site_label_1
_geom_torsion_atom_site_label_2
_geom_torsion_atom_site_label_3
_geom_torsion_atom_site_label_4
_geom_torsion
_geom_torsion_site_symmetry_1
_geom_torsion_site_symmetry_4
C12 C7 C8 O2 178.2(3) . .
C100 C7 C8 O2 3.1(11) . .
Br1 C7 C8 O2 -4.5(5) . .
C12 C7 C8 C9 -2.6(5) . .
C100 C7 C8 C9 -177.7(10) . .
Br1 C7 C8 C9 174.8(3) . .
C8 C7 C12 O1 -178.8(3) . .
C100 C7 C12 O1 -3.7(11) . .
Br1 C7 C12 O1 3.9(4) . .
C8 C7 C12 C11 1.8(5) . .
C100 C7 C12 C11 176.9(10) . .
Br1 C7 C12 C11 -175.5(3) . .
O2 C8 C9 C10 -179.6(4) . .
C7 C8 C9 C10 1.2(6) . .
O1 C12 C11 C10 -179.1(4) . .
C7 C12 C11 C10 0.3(6) . .
C8 C9 C10 C11 0.9(6) . .
C12 C11 C10 C9 -1.7(6) . .
C6 C2 C3 C4 1.4(7) . .
C1 C2 C3 C4 -179.3(4) . .
C3 C2 C1 C1 -114.9(7) . 2_876
C6 C2 C1 C1 64.3(8) . 2_876
C5 N2 C4 C3 -1.0(7) . .
C2 C3 C4 N2 0.0(7) . .
C3 C2 C6 C5 -1.9(7) . .
C1 C2 C6 C5 178.8(5) . .
C4 N2 C5 C6 0.5(7) . .
C2 C6 C5 N2 1.0(8) . .
C20 N1 C21 C20 0.6(6) . 2_675
C20 N1 C21 C22 -179.7(4) . .
C21 N1 C20 C21 -0.7(6) . 2_675
C21 N1 C20 C19 179.2(3) . .
C17 C18 N3 C14 1.0(7) . .
C18 C18 N3 C14 -180.0(4) 2_575 .
C18 N3 C14 C15 0.4(7) . .
N3 C18 C17 C16 -1.6(7) . .
C18 C18 C17 C16 179.5(5) 2_575 .
N3 C14 C15 C16 -1.2(8) . .
C18 C17 C16 C15 0.7(7) . .
C14 C15 C16 C17 0.5(7) . .
